data_2018347
loop_
_publ_author_name
'Aparici Plaza, Luis'
'Chojnacki, Jaroslaw'

_publ_section_title
;
 Influence of chloroform on crystalline products yielded in reactions of
 5,10,15,20-tetraphenylporphyrin with HCl and copper(II) salts
;
_journal_coeditor_code FN3092
_journal_issue 1
_journal_name_full 'Acta Crystallographica Section C'
_journal_page_first m24
_journal_page_last m28
_journal_paper_doi 10.1107/S0108270111054102
_journal_volume 68
_journal_year 2012
_chemical_formula_iupac 'C44 H32 N4 2+, 2Cl -, 8C H Cl3'
_chemical_formula_moiety 'C44 H32 N4 2+, 2(Cl -), 8(C H Cl3)'
_chemical_formula_sum 'C52 H40 Cl26 N4'
_chemical_formula_weight 1642.58
_chemical_name_systematic
;
5,10,15,20-tetraphenylporphyrin-21,23-diium dichloride
chloroform octasolvate
;
_space_group_IT_number 2
_symmetry_cell_setting triclinic
_symmetry_space_group_name_Hall '-P 1'
_symmetry_space_group_name_H-M 'P -1'
_atom_sites_solution_hydrogens geom
_atom_sites_solution_primary direct
_atom_sites_solution_secondary difmap
_audit_conform_dict_name cif_core.dic
_audit_conform_dict_version 2.4
_audit_creation_method 'WinGX routine CIF_UPDATE'
_cell_angle_alpha 87.706(2)
_cell_angle_beta 82.025(2)
_cell_angle_gamma 76.356(2)
_cell_formula_units_Z 2
_cell_length_a 11.6031(3)
_cell_length_b 12.6132(3)
_cell_length_c 24.5118(6)
_cell_measurement_reflns_used 11928
_cell_measurement_temperature 120(2)
_cell_measurement_theta_max 28.7426
_cell_measurement_theta_min 2.3025
_cell_volume 3452.31(15)
_computing_cell_refinement 'CrysAlis PRO (Oxford Diffraction, 2006)'
_computing_data_collection 'CrysAlis PRO (Oxford Diffraction, 2006)'
_computing_data_reduction 'CrysAlis PRO (Oxford Diffraction, 2006)'
_computing_molecular_graphics 'Mercury (Macrae <i>et al.</i>, 2006)'
_computing_publication_material 'WinGX (Farrugia, 1999), publCIF (Westrip, 2010) and PLATON (Spek, 2009)'
_computing_structure_refinement 'SHELXL97 (Sheldrick, 2008)'
_computing_structure_solution 'SHELXS97 (Sheldrick, 2008)'
_diffrn_ambient_temperature 120(2)
_diffrn_detector_area_resol_mean 8.1883
_diffrn_measured_fraction_theta_full 0.999
_diffrn_measured_fraction_theta_max 0.999
_diffrn_measurement_device_type 'Oxford Diffraction Xcalibur Sapphire2 (large Be window)'
_diffrn_measurement_method '\w scans'
_diffrn_radiation_monochromator graphite
_diffrn_radiation_source 'Mo Ka radiation'
_diffrn_radiation_type MoK\a
_diffrn_radiation_wavelength 0.71073
_diffrn_reflns_av_R_equivalents 0.0295
_diffrn_reflns_limit_h_max 14
_diffrn_reflns_limit_h_min -12
_diffrn_reflns_limit_k_max 15
_diffrn_reflns_limit_k_min -15
_diffrn_reflns_limit_l_max 26
_diffrn_reflns_limit_l_min -29
_diffrn_reflns_number 22549
_diffrn_reflns_theta_full 25.5
_diffrn_reflns_theta_max 25.5
_diffrn_reflns_theta_min 2.31
_exptl_absorpt_coefficient_mu 1.062
_exptl_absorpt_correction_T_max 0.823
_exptl_absorpt_correction_T_min 0.705
_exptl_absorpt_correction_type analytical
_exptl_absorpt_process_details
;
[CrysAlis PRO (Oxford Diffraction, 2006), a multifaceted crystal
model based on expressions derived by Clark & Reid (1995)]
;
_exptl_crystal_colour blue
_exptl_crystal_density_diffrn 1.58
_exptl_crystal_density_method 'not measured'
_exptl_crystal_description prism
_exptl_crystal_F_000 1644
_exptl_crystal_size_max 0.49
_exptl_crystal_size_mid 0.40
_exptl_crystal_size_min 0.22
_refine_diff_density_max 3.319
_refine_diff_density_min -2.091
_refine_ls_extinction_method none
_refine_ls_goodness_of_fit_ref 1.046
_refine_ls_hydrogen_treatment constr
_refine_ls_matrix_type full
_refine_ls_number_parameters 720
_refine_ls_number_reflns 12824
_refine_ls_number_restraints 55
_refine_ls_restrained_S_all 1.106
_refine_ls_R_factor_all 0.122
_refine_ls_R_factor_gt 0.095
_refine_ls_shift/su_max 0.035
_refine_ls_shift/su_mean 0.001
_refine_ls_structure_factor_coef Fsqd
_refine_ls_weighting_details 'calc w=1/[\s^2^(Fo^2^)+(0.1268P)^2^+26.0222P] where P=(Fo^2^+2Fc^2^)/3'
_refine_ls_weighting_scheme calc
_refine_ls_wR_factor_gt 0.2435
_refine_ls_wR_factor_ref 0.2605
_reflns_number_gt 9236
_reflns_number_total 12824
_reflns_threshold_expression I>2\s(I)
_cod_data_source_file fn3092.cif
_cod_data_source_block I
_cod_database_code 2018347
_cod_database_fobs_code 2018347

loop_
_symmetry_equiv_pos_as_xyz
'x, y, z'
'-x, -y, -z'

loop_
_atom_site_type_symbol
_atom_site_label
_atom_site_fract_x
_atom_site_fract_y
_atom_site_fract_z
_atom_site_U_iso_or_equiv
_atom_site_adp_type
_atom_site_calc_flag
_atom_site_refinement_flags
_atom_site_occupancy
_atom_site_symmetry_multiplicity
_atom_site_disorder_assembly
_atom_site_disorder_group
C C1 0.3898(6) 0.7809(5) 0.1483(3) 0.0195(13) Uani d . 1 1 . .
C C2 0.4636(6) 0.7226(5) 0.1020(3) 0.0213(14) Uani d . 1 1 . .
H H2 0.4898 0.7537 0.0679 0.026 Uiso calc R 1 1 . .
C C3 0.4892(6) 0.6149(5) 0.1157(3) 0.0202(13) Uani d . 1 1 . .
H H3 0.536 0.5574 0.0927 0.024 Uiso calc R 1 1 . .
C C4 0.4339(6) 0.6030(5) 0.1704(3) 0.0194(13) Uani d . 1 1 . .
C C5 0.4387(6) 0.5052(5) 0.2010(3) 0.0195(13) Uani d . 1 1 . .
C C6 0.5358(6) 0.4088(5) 0.1822(3) 0.0208(13) Uani d . 1 1 . .
C C7 0.6507(6) 0.4207(6) 0.1650(3) 0.0253(15) Uani d . 1 1 . .
H H7 0.6689 0.4899 0.1674 0.03 Uiso calc R 1 1 . .
C C8 0.7402(7) 0.3316(7) 0.1441(3) 0.0370(19) Uani d . 1 1 . .
H H8 0.8188 0.3402 0.1317 0.044 Uiso calc R 1 1 . .
C C9 0.7138(8) 0.2316(7) 0.1415(3) 0.040(2) Uani d . 1 1 . .
H H9 0.7745 0.1712 0.1268 0.048 Uiso calc R 1 1 . .
C C10 0.6007(9) 0.2176(6) 0.1598(3) 0.040(2) Uani d . 1 1 . .
H H10 0.5841 0.1476 0.1583 0.049 Uiso calc R 1 1 . .
C C11 0.5111(7) 0.3055(5) 0.1804(3) 0.0267(15) Uani d . 1 1 . .
H H11 0.4331 0.2958 0.1932 0.032 Uiso calc R 1 1 . .
C C12 0.3558(6) 0.4931(5) 0.2472(3) 0.0187(13) Uani d . 1 1 . .
C C13 0.3704(6) 0.4106(5) 0.2893(3) 0.0235(14) Uani d . 1 1 . .
H H13 0.4409 0.3557 0.2925 0.028 Uiso calc R 1 1 . .
C C14 0.2667(6) 0.4246(6) 0.3235(3) 0.0250(15) Uani d . 1 1 . .
H H14 0.2515 0.3809 0.3549 0.03 Uiso calc R 1 1 . .
C C15 0.1834(6) 0.5164(5) 0.3045(3) 0.0213(14) Uani d . 1 1 . .
C C16 0.0635(6) 0.5578(6) 0.3267(3) 0.0233(14) Uani d . 1 1 . .
C C17 0.0007(6) 0.4843(6) 0.3623(3) 0.0260(15) Uani d . 1 1 . .
C C18 -0.0001(7) 0.3814(6) 0.3438(3) 0.0316(17) Uani d . 1 1 . .
H H18 0.0429 0.3568 0.309 0.038 Uiso calc R 1 1 . .
C C19 -0.0626(7) 0.3144(7) 0.3754(4) 0.0390(19) Uani d . 1 1 . .
H H19 -0.0625 0.2445 0.3623 0.047 Uiso calc R 1 1 . .
C C20 -0.1251(7) 0.3501(7) 0.4262(4) 0.042(2) Uani d . 1 1 . .
H H20 -0.1684 0.3047 0.448 0.05 Uiso calc R 1 1 . .
C C21 -0.1246(8) 0.4519(7) 0.4451(3) 0.044(2) Uani d . 1 1 . .
H H21 -0.1668 0.4756 0.4802 0.053 Uiso calc R 1 1 . .
C C22 -0.0631(7) 0.5192(6) 0.4135(3) 0.0346(18) Uani d . 1 1 . .
H H22 -0.0643 0.5893 0.4266 0.042 Uiso calc R 1 1 . .
C C23 -0.0028(6) 0.6644(6) 0.3173(3) 0.0222(14) Uani d . 1 1 . .
C C24 -0.1291(6) 0.7035(6) 0.3255(3) 0.0269(15) Uani d . 1 1 . .
H H24 -0.1857 0.6614 0.3378 0.032 Uiso calc R 1 1 . .
C C25 -0.1552(6) 0.8116(6) 0.3126(3) 0.0244(14) Uani d . 1 1 . .
H H25 -0.2331 0.858 0.3143 0.029 Uiso calc R 1 1 . .
C C26 -0.0445(6) 0.8431(5) 0.2959(3) 0.0205(13) Uani d . 1 1 . .
C C27 -0.0292(6) 0.9477(5) 0.2809(3) 0.0223(14) Uani d . 1 1 . .
C C28 -0.1286(6) 1.0417(6) 0.3007(3) 0.0241(14) Uani d . 1 1 . .
C C29 -0.1843(6) 1.0444(6) 0.3550(3) 0.0236(14) Uani d . 1 1 . .
H H29 -0.1568 0.9868 0.3796 0.028 Uiso calc R 1 1 . .
C C30 -0.2790(7) 1.1295(6) 0.3737(3) 0.0298(16) Uani d . 1 1 . .
H H30 -0.317 1.1292 0.4106 0.036 Uiso calc R 1 1 . .
C C31 -0.3184(6) 1.2151(6) 0.3386(3) 0.0284(16) Uani d . 1 1 . .
H H31 -0.3833 1.2738 0.3513 0.034 Uiso calc R 1 1 . .
C C32 -0.2621(7) 1.2144(6) 0.2846(3) 0.0325(17) Uani d . 1 1 . .
H H32 -0.2881 1.2735 0.2605 0.039 Uiso calc R 1 1 . .
C C33 -0.1693(7) 1.1291(6) 0.2658(3) 0.0288(16) Uani d . 1 1 . .
H H33 -0.1323 1.1294 0.2287 0.035 Uiso calc R 1 1 . .
C C34 0.0729(6) 0.9683(5) 0.2493(3) 0.0218(14) Uani d . 1 1 . .
C C35 0.1117(6) 1.0682(5) 0.2450(3) 0.0238(14) Uani d . 1 1 . .
H H35 0.0727 1.1339 0.2639 0.029 Uiso calc R 1 1 . .
C C36 0.2142(7) 1.0529(6) 0.2089(3) 0.0253(15) Uani d . 1 1 . .
H H36 0.2588 1.1062 0.198 0.03 Uiso calc R 1 1 . .
C C37 0.2431(6) 0.9433(5) 0.1902(3) 0.0208(14) Uani d . 1 1 . .
C C38 0.3416(6) 0.8949(5) 0.1516(3) 0.0195(13) Uani d . 1 1 . .
C C39 0.3982(6) 0.9664(5) 0.1134(3) 0.0211(14) Uani d . 1 1 . .
C C40 0.3253(7) 1.0549(5) 0.0875(3) 0.0284(16) Uani d . 1 1 . .
H H40 0.2407 1.0653 0.0938 0.034 Uiso calc R 1 1 . .
C C41 0.3756(8) 1.1260(6) 0.0532(3) 0.0353(18) Uani d . 1 1 . .
H H41 0.326 1.1848 0.0359 0.042 Uiso calc R 1 1 . .
C C42 0.4981(8) 1.1113(6) 0.0443(3) 0.0331(18) Uani d . 1 1 . .
H H42 0.5328 1.1612 0.0214 0.04 Uiso calc R 1 1 . .
C C43 0.5707(7) 1.0251(6) 0.0682(3) 0.0318(17) Uani d . 1 1 . .
H H43 0.6551 1.0152 0.0612 0.038 Uiso calc R 1 1 . .
C C44 0.5212(6) 0.9520(6) 0.1028(3) 0.0242(14) Uani d . 1 1 . .
H H44 0.572 0.8924 0.119 0.029 Uiso calc R 1 1 . .
N N1 0.3737(5) 0.7053(4) 0.1884(2) 0.0174(11) Uani d . 1 1 . .
H H1 0.3311 0.72 0.2209 0.021 Uiso calc R 1 1 . .
N N2 0.2419(5) 0.5558(4) 0.2586(2) 0.0173(11) Uani d . 1 1 . .
H H2A 0.2108 0.613 0.2393 0.021 Uiso calc R 1 1 . .
N N3 0.0456(5) 0.7509(4) 0.2987(2) 0.0189(11) Uani d . 1 1 . .
H H3A 0.1225 0.7477 0.29 0.023 Uiso calc R 1 1 . .
N N4 0.1567(5) 0.8948(4) 0.2160(2) 0.0191(11) Uani d . 1 1 . .
H H4 0.155 0.8262 0.2119 0.023 Uiso calc R 1 1 . .
Cl Cl1 0.30940(15) 0.76859(13) 0.31206(6) 0.0231(4) Uani d . 1 1 . .
Cl Cl2 0.10941(14) 0.68414(13) 0.16279(7) 0.0242(4) Uani d . 1 1 . .
C C45 -0.1730(9) 0.6478(8) 0.1828(4) 0.031(2) Uiso d PD 0.734(6) 1 A 1
H H45 -0.1218 0.6986 0.189 0.038 Uiso d PR 0.734(6) 1 A 1
Cl Cl3 -0.3208(3) 0.7083(3) 0.21054(16) 0.0321(10) Uiso d PD 0.734(6) 1 A 1
Cl Cl4 -0.1675(3) 0.6305(4) 0.11151(13) 0.0391(9) Uiso d PD 0.734(6) 1 A 1
Cl Cl5 -0.1208(2) 0.5219(2) 0.21636(11) 0.0347(8) Uiso d PD 0.734(6) 1 A 1
C C45A -0.128(3) 0.570(3) 0.1860(10) 0.031(2) Uiso d PD 0.077(4) 1 B 2
H H45A -0.0678 0.6112 0.1934 0.038 Uiso calc PR 0.077(4) 1 B 2
Cl Cl3A -0.2618(15) 0.6348(14) 0.2249(7) 0.017(4) Uiso d PD 0.077(4) 1 B 2
Cl Cl4A -0.1435(18) 0.5924(18) 0.1166(6) 0.017(4) Uiso d PD 0.077(4) 1 B 2
Cl Cl5A -0.0727(15) 0.4374(13) 0.2060(7) 0.017(4) Uiso d PD 0.077(4) 1 B 2
C C45B -0.202(2) 0.7166(18) 0.1783(8) 0.031(2) Uiso d PD 0.191(5) 1 C 3
H H45B -0.1278 0.6771 0.1935 0.038 Uiso calc PR 0.191(5) 1 C 3
Cl Cl3B -0.3256(8) 0.6935(8) 0.2219(4) 0.012(3) Uiso d PD 0.191(5) 1 C 3
Cl Cl4B -0.1951(12) 0.6719(11) 0.1108(4) 0.038(3) Uiso d PD 0.191(5) 1 C 3
Cl Cl5B -0.2041(7) 0.8556(6) 0.1744(3) 0.021(2) Uiso d PD 0.191(5) 1 C 3
C C46 0.5163(8) 0.5804(7) 0.3777(4) 0.043(2) Uani d . 1 1 . .
H H46 0.4485 0.6244 0.3594 0.052 Uiso calc R 1 1 . .
Cl Cl6 0.5736(3) 0.6682(3) 0.41431(13) 0.0693(7) Uiso d . 1 1 . .
Cl Cl7 0.6284(2) 0.5122(2) 0.32691(10) 0.0544(6) Uiso d . 1 1 . .
Cl Cl8 0.4635(3) 0.4836(2) 0.42229(11) 0.0625(7) Uiso d . 1 1 . .
C C47 0.2978(7) 0.1794(7) 0.4729(3) 0.0349(18) Uani d . 1 1 . .
H H47 0.2985 0.1151 0.4502 0.042 Uiso calc R 1 1 . .
Cl Cl9 0.4284(2) 0.2243(2) 0.45121(10) 0.0591(7) Uani d . 1 1 . .
Cl Cl10 0.2918(2) 0.1384(2) 0.54240(9) 0.0552(6) Uani d . 1 1 . .
Cl Cl11 0.1719(2) 0.2815(2) 0.46321(9) 0.0515(6) Uani d . 1 1 . .
C C48 0.1570(7) 0.8937(7) 0.4277(3) 0.0354(18) Uani d . 1 1 . .
H H48 0.2163 0.8529 0.3978 0.043 Uiso calc R 1 1 . .
Cl Cl12 0.2284(3) 0.8918(3) 0.48634(11) 0.0700(8) Uani d . 1 1 . .
Cl Cl13 0.1083(2) 1.0289(2) 0.40557(12) 0.0595(7) Uani d . 1 1 . .
Cl Cl14 0.0374(2) 0.8291(2) 0.44134(10) 0.0518(6) Uani d . 1 1 . .
C C49 0.4190(7) 1.0040(6) 0.3108(3) 0.0316(17) Uani d . 1 1 . .
H H49 0.3581 0.9621 0.3058 0.038 Uiso calc R 1 1 . .
Cl Cl15 0.3467(2) 1.14431(16) 0.31629(9) 0.0436(5) Uani d . 1 1 . .
Cl Cl16 0.4794(2) 0.95855(19) 0.37185(10) 0.0517(6) Uani d . 1 1 . .
Cl Cl17 0.5289(2) 0.9820(2) 0.25393(11) 0.0647(7) Uani d . 1 1 . .
C C50 0.2417(13) 0.6847(13) 0.0267(10) 0.044(2) Uiso d PD 0.529(19) 1 D 1
H H50 0.2451 0.6599 0.0658 0.052 Uiso calc PR 0.529(19) 1 D 1
Cl Cl18 0.2011(8) 0.8325(7) 0.0277(5) 0.081(3) Uiso d PD 0.529(19) 1 D 1
Cl Cl19 0.1258(3) 0.6338(5) 0.00320(16) 0.0278(16) Uiso d PD 0.529(19) 1 D 1
Cl Cl20 0.3702(6) 0.6075(5) -0.0120(2) 0.0337(18) Uiso d PD 0.529(19) 1 D 1
C C50A 0.2432(14) 0.6698(13) 0.0220(11) 0.044(2) Uiso d PD 0.471(19) 1 D 2
H H50A 0.2516 0.6539 0.0618 0.052 Uiso calc PR 0.471(19) 1 D 2
Cl Cl1D 0.2185(4) 0.8172(4) 0.0141(2) 0.0214(17) Uiso d PD 0.471(19) 1 D 2
Cl Cl2D 0.1357(9) 0.5966(12) 0.0055(4) 0.086(3) Uiso d PD 0.471(19) 1 D 2
Cl Cl3D 0.3877(5) 0.6204(5) -0.0149(2) 0.0217(16) Uiso d PD 0.471(19) 1 D 2
C C51 -0.0601(9) 0.9125(8) 0.1040(4) 0.045(2) Uiso d PD 0.904(4) 1 E 1
H H51 0.0005 0.844 0.1106 0.054 Uiso calc PR 0.904(4) 1 E 1
Cl Cl21 0.0059(2) 1.0208(2) 0.10610(10) 0.0393(6) Uiso d PD 0.904(4) 1 E 1
Cl Cl22 -0.1815(2) 0.9244(2) 0.15746(10) 0.0464(7) Uiso d PD 0.904(4) 1 E 1
Cl Cl23 -0.1045(3) 0.9033(2) 0.03786(12) 0.0491(7) Uiso d PD 0.904(4) 1 E 1
C C51A -0.070(3) 0.880(3) 0.0899(11) 0.045(2) Uiso d PD 0.096(4) 1 E 2
H H51A -0.016 0.8141 0.1043 0.054 Uiso calc PR 0.096(4) 1 E 2
Cl Cl1E -0.0145(19) 0.9938(19) 0.0991(9) 0.04 Uiso d PD 0.096(4) 1 E 2
Cl Cl2E -0.2132(17) 0.8943(17) 0.1256(8) 0.04 Uiso d PD 0.096(4) 1 E 2
Cl Cl3E -0.069(2) 0.8634(19) 0.0200(7) 0.04 Uiso d PD 0.096(4) 1 E 2
C C52 0.1672(15) 0.4057(17) 0.1222(6) 0.050(3) Uiso d PD 0.587(14) 1 F 1
H H52 0.1178 0.4817 0.1284 0.06 Uiso calc PR 0.587(14) 1 F 1
Cl Cl24 0.3081(5) 0.4220(5) 0.0767(4) 0.0664(18) Uiso d PD 0.587(14) 1 F 1
Cl Cl25 0.1775(5) 0.3459(4) 0.1919(2) 0.0315(15) Uiso d PD 0.587(14) 1 F 1
Cl Cl26 0.0694(5) 0.3325(5) 0.0963(4) 0.0650(16) Uiso d PD 0.587(14) 1 F 1
C C52A 0.1483(18) 0.418(2) 0.1231(7) 0.050(3) Uiso d PD 0.413(14) 1 F 2
H H52A 0.1009 0.4944 0.1306 0.06 Uiso calc PR 0.413(14) 1 F 2
Cl Cl1C 0.2977(4) 0.4144(4) 0.0929(2) 0.0175(16) Uiso d PD 0.413(14) 1 F 2
Cl Cl2C 0.1657(8) 0.3424(7) 0.1835(4) 0.047(3) Uiso d PD 0.413(14) 1 F 2
Cl Cl3C 0.0861(4) 0.3516(4) 0.0772(3) 0.0228(17) Uiso d PD 0.413(14) 1 F 2

loop_
_atom_site_aniso_label
_atom_site_aniso_U_11
_atom_site_aniso_U_22
_atom_site_aniso_U_33
_atom_site_aniso_U_12
_atom_site_aniso_U_13
_atom_site_aniso_U_23
C1 0.019(3) 0.019(3) 0.021(3) -0.006(3) -0.004(3) 0.001(3)
C2 0.024(3) 0.018(3) 0.021(3) -0.005(3) 0.001(3) -0.002(3)
C3 0.021(3) 0.015(3) 0.023(3) -0.001(3) -0.004(3) -0.002(3)
C4 0.015(3) 0.015(3) 0.028(3) -0.003(2) -0.005(3) 0.000(3)
C5 0.021(3) 0.018(3) 0.023(3) -0.008(3) -0.007(3) -0.001(3)
C6 0.023(3) 0.020(3) 0.018(3) 0.002(3) -0.008(3) 0.000(3)
C7 0.025(4) 0.023(3) 0.023(3) 0.002(3) -0.003(3) 0.005(3)
C8 0.031(4) 0.042(5) 0.028(4) 0.010(4) 0.000(3) 0.006(3)
C9 0.044(5) 0.037(5) 0.024(4) 0.020(4) -0.004(3) 0.000(3)
C10 0.064(6) 0.020(4) 0.033(4) 0.007(4) -0.022(4) -0.006(3)
C11 0.030(4) 0.017(3) 0.031(4) 0.001(3) -0.011(3) 0.000(3)
C12 0.019(3) 0.014(3) 0.023(3) -0.003(3) -0.005(3) 0.000(2)
C13 0.026(4) 0.017(3) 0.028(4) -0.005(3) -0.007(3) 0.007(3)
C14 0.025(4) 0.022(3) 0.028(4) -0.007(3) -0.003(3) 0.007(3)
C15 0.026(4) 0.013(3) 0.025(3) -0.005(3) -0.004(3) 0.000(3)
C16 0.024(4) 0.024(3) 0.023(3) -0.008(3) 0.000(3) -0.003(3)
C17 0.025(4) 0.026(4) 0.029(4) -0.013(3) 0.001(3) 0.005(3)
C18 0.027(4) 0.031(4) 0.037(4) -0.008(3) -0.001(3) 0.002(3)
C19 0.037(5) 0.029(4) 0.054(5) -0.015(4) -0.008(4) 0.012(4)
C20 0.035(4) 0.042(5) 0.051(5) -0.019(4) -0.005(4) 0.023(4)
C21 0.046(5) 0.049(5) 0.033(4) -0.013(4) 0.010(4) 0.010(4)
C22 0.042(5) 0.025(4) 0.034(4) -0.010(3) 0.009(3) 0.001(3)
C23 0.026(4) 0.023(3) 0.018(3) -0.009(3) 0.001(3) -0.001(3)
C24 0.023(4) 0.029(4) 0.027(4) -0.008(3) 0.002(3) -0.001(3)
C25 0.018(3) 0.030(4) 0.024(3) -0.002(3) -0.003(3) -0.002(3)
C26 0.018(3) 0.024(3) 0.016(3) 0.001(3) -0.001(2) 0.000(3)
C27 0.029(4) 0.022(3) 0.016(3) -0.004(3) -0.007(3) -0.001(3)
C28 0.022(3) 0.026(4) 0.022(3) -0.003(3) -0.001(3) -0.001(3)
C29 0.023(3) 0.025(4) 0.019(3) 0.000(3) -0.002(3) 0.001(3)
C30 0.026(4) 0.033(4) 0.026(4) 0.001(3) 0.002(3) -0.003(3)
C31 0.021(4) 0.026(4) 0.032(4) 0.005(3) -0.001(3) -0.004(3)
C32 0.041(4) 0.025(4) 0.026(4) 0.002(3) -0.006(3) 0.004(3)
C33 0.032(4) 0.030(4) 0.022(3) -0.004(3) -0.003(3) 0.002(3)
C34 0.025(4) 0.018(3) 0.017(3) 0.005(3) -0.001(3) -0.002(3)
C35 0.030(4) 0.016(3) 0.021(3) 0.001(3) -0.001(3) 0.000(3)
C36 0.030(4) 0.018(3) 0.025(3) -0.004(3) 0.001(3) 0.003(3)
C37 0.021(3) 0.019(3) 0.019(3) 0.001(3) -0.003(3) 0.004(3)
C38 0.021(3) 0.019(3) 0.019(3) -0.005(3) -0.005(3) 0.000(3)
C39 0.024(3) 0.019(3) 0.018(3) -0.003(3) 0.000(3) 0.002(3)
C40 0.034(4) 0.017(3) 0.030(4) -0.001(3) 0.001(3) 0.002(3)
C41 0.053(5) 0.026(4) 0.027(4) -0.011(4) -0.006(3) 0.006(3)
C42 0.057(5) 0.029(4) 0.022(3) -0.027(4) -0.006(3) 0.004(3)
C43 0.035(4) 0.039(4) 0.026(4) -0.020(4) 0.001(3) -0.001(3)
C44 0.031(4) 0.022(3) 0.021(3) -0.009(3) -0.003(3) 0.000(3)
N1 0.016(3) 0.016(3) 0.018(3) -0.002(2) 0.000(2) 0.001(2)
N2 0.019(3) 0.014(3) 0.019(3) -0.003(2) -0.002(2) 0.002(2)
N3 0.016(3) 0.019(3) 0.019(3) -0.003(2) 0.003(2) 0.000(2)
N4 0.022(3) 0.012(3) 0.020(3) 0.000(2) 0.000(2) 0.002(2)
Cl1 0.0243(8) 0.0225(8) 0.0220(8) -0.0042(6) -0.0033(6) -0.0018(6)
Cl2 0.0215(8) 0.0254(8) 0.0244(8) -0.0008(6) -0.0056(6) -0.0014(6)
C46 0.044(5) 0.037(5) 0.051(5) -0.008(4) -0.017(4) 0.000(4)
C47 0.036(4) 0.043(5) 0.029(4) -0.017(4) -0.002(3) -0.002(3)
Cl9 0.0474(13) 0.0858(19) 0.0497(13) -0.0359(13) 0.0124(10) -0.0109(12)
Cl10 0.0698(16) 0.0734(16) 0.0369(11) -0.0422(14) -0.0189(11) 0.0205(11)
Cl11 0.0483(13) 0.0555(14) 0.0441(12) -0.0036(11) -0.0007(10) 0.0076(10)
C48 0.041(5) 0.044(5) 0.024(4) -0.018(4) 0.003(3) -0.003(3)
Cl12 0.091(2) 0.0820(19) 0.0587(15) -0.0491(17) -0.0434(15) 0.0284(14)
Cl13 0.0626(16) 0.0467(13) 0.0759(17) -0.0191(12) -0.0258(13) 0.0159(12)
Cl14 0.0542(14) 0.0619(15) 0.0488(12) -0.0336(12) -0.0065(10) 0.0067(11)
C49 0.040(4) 0.024(4) 0.031(4) -0.009(3) -0.002(3) 0.000(3)
Cl15 0.0518(13) 0.0266(10) 0.0506(12) -0.0008(9) -0.0137(10) -0.0065(9)
Cl16 0.0687(16) 0.0411(12) 0.0484(13) -0.0106(11) -0.0247(11) 0.0091(10)
Cl17 0.0527(15) 0.0761(18) 0.0526(14) -0.0016(13) 0.0158(11) -0.0079(13)

loop_
_atom_type_symbol
_atom_type_description
_atom_type_scat_dispersion_real
_atom_type_scat_dispersion_imag
_atom_type_scat_source
C C 0.0033 0.0016 'International Tables Vol C Tables 4.2.6.8 and 6.1.1.4'
H H 0 0 'International Tables Vol C Tables 4.2.6.8 and 6.1.1.4'
N N 0.0061 0.0033 'International Tables Vol C Tables 4.2.6.8 and 6.1.1.4'
Cl Cl 0.1484 0.1585 'International Tables Vol C Tables 4.2.6.8 and 6.1.1.4'

loop_
_exptl_crystal_face_index_h
_exptl_crystal_face_index_k
_exptl_crystal_face_index_l
_exptl_crystal_face_perp_dist
-1 -2 -34 0.1437
1 2 34 0.1437
6 17 7 0.2671
-15 0 -17 0.1119
15 0 17 0.1119
12 2 26 0.152
-6 -15 -21 0.1925
-6 -15 15 0.0699

loop_
_geom_angle_atom_site_label_1
_geom_angle_atom_site_label_2
_geom_angle_atom_site_label_3
_geom_angle
N1 C1 C38 126.4(6)
N1 C1 C2 107.0(5)
C38 C1 C2 126.6(6)
C3 C2 C1 107.6(6)
C3 C2 H2 126.2
C1 C2 H2 126.2
C2 C3 C4 108.4(6)
C2 C3 H3 125.8
C4 C3 H3 125.8
N1 C4 C5 125.8(6)
N1 C4 C3 107.0(5)
C5 C4 C3 127.2(6)
C12 C5 C4 123.9(6)
C12 C5 C6 118.4(6)
C4 C5 C6 117.6(6)
C7 C6 C11 119.3(6)
C7 C6 C5 120.2(6)
C11 C6 C5 120.4(6)
C6 C7 C8 120.3(7)
C6 C7 H7 119.8
C8 C7 H7 119.8
C9 C8 C7 119.6(8)
C9 C8 H8 120.2
C7 C8 H8 120.2
C8 C9 C10 120.9(7)
C8 C9 H9 119.6
C10 C9 H9 119.6
C9 C10 C11 120.1(8)
C9 C10 H10 120
C11 C10 H10 120
C10 C11 C6 119.8(7)
C10 C11 H11 120.1
C6 C11 H11 120.1
N2 C12 C5 125.7(6)
N2 C12 C13 106.7(5)
C5 C12 C13 127.5(6)
C14 C13 C12 108.1(6)
C14 C13 H13 126
C12 C13 H13 126
C13 C14 C15 108.5(6)
C13 C14 H14 125.8
C15 C14 H14 125.8
N2 C15 C16 125.7(6)
N2 C15 C14 106.6(6)
C16 C15 C14 127.7(6)
C15 C16 C23 124.4(6)
C15 C16 C17 118.3(6)
C23 C16 C17 117.3(6)
C18 C17 C22 118.7(6)
C18 C17 C16 120.5(6)
C22 C17 C16 120.7(6)
C19 C18 C17 121.1(7)
C19 C18 H18 119.4
C17 C18 H18 119.4
C18 C19 C20 119.5(8)
C18 C19 H19 120.3
C20 C19 H19 120.3
C21 C20 C19 120.0(7)
C21 C20 H20 120
C19 C20 H20 120
C22 C21 C20 120.6(8)
C22 C21 H21 119.7
C20 C21 H21 119.7
C21 C22 C17 120.2(8)
C21 C22 H22 119.9
C17 C22 H22 119.9
N3 C23 C16 125.1(6)
N3 C23 C24 107.3(6)
C16 C23 C24 127.6(6)
C25 C24 C23 108.4(6)
C25 C24 H24 125.8
C23 C24 H24 125.8
C24 C25 C26 107.9(6)
C24 C25 H25 126.1
C26 C25 H25 126.1
N3 C26 C27 125.8(6)
N3 C26 C25 106.9(6)
C27 C26 C25 127.3(6)
C34 C27 C26 124.1(6)
C34 C27 C28 118.8(6)
C26 C27 C28 117.1(6)
C29 C28 C33 118.1(6)
C29 C28 C27 120.3(6)
C33 C28 C27 121.6(6)
C30 C29 C28 121.1(6)
C30 C29 H29 119.5
C28 C29 H29 119.5
C29 C30 C31 120.1(7)
C29 C30 H30 120
C31 C30 H30 120
C30 C31 C32 119.4(7)
C30 C31 H31 120.3
C32 C31 H31 120.3
C33 C32 C31 120.5(7)
C33 C32 H32 119.7
C31 C32 H32 119.7
C32 C33 C28 120.8(7)
C32 C33 H33 119.6
C28 C33 H33 119.6
N4 C34 C27 126.0(6)
N4 C34 C35 106.3(6)
C27 C34 C35 127.7(6)
C36 C35 C34 108.1(6)
C36 C35 H35 126
C34 C35 H35 126
C35 C36 C37 108.2(6)
C35 C36 H36 125.9
C37 C36 H36 125.9
N4 C37 C38 126.7(6)
N4 C37 C36 107.0(6)
C38 C37 C36 126.2(6)
C37 C38 C1 123.3(6)
C37 C38 C39 118.5(6)
C1 C38 C39 118.3(6)
C44 C39 C40 118.4(6)
C44 C39 C38 122.1(6)
C40 C39 C38 119.5(6)
C41 C40 C39 120.8(7)
C41 C40 H40 119.6
C39 C40 H40 119.6
C42 C41 C40 119.6(7)
C42 C41 H41 120.2
C40 C41 H41 120.2
C43 C42 C41 120.6(7)
C43 C42 H42 119.7
C41 C42 H42 119.7
C42 C43 C44 120.5(7)
C42 C43 H43 119.8
C44 C43 H43 119.8
C39 C44 C43 120.0(7)
C39 C44 H44 120
C43 C44 H44 120
C1 N1 C4 109.9(5)
C1 N1 H1 125
C4 N1 H1 125
C12 N2 C15 110.1(5)
C12 N2 H2A 124.9
C15 N2 H2A 124.9
C23 N3 C26 109.5(5)
C23 N3 H3A 125.2
C26 N3 H3A 125.2
C37 N4 C34 110.3(5)
C37 N4 H4 124.9
C34 N4 H4 124.9
Cl3 C45 Cl4 108.9(5)
Cl3 C45 Cl5 110.7(5)
Cl4 C45 Cl5 111.5(5)
Cl3 C45 H45 107.8
Cl4 C45 H45 109.1
Cl5 C45 H45 108.8
Cl5A C45A Cl4A 116.7(19)
Cl5A C45A Cl3A 114.1(18)
Cl4A C45A Cl3A 108.4(16)
Cl5A C45A H45A 105.6
Cl4A C45A H45A 105.6
Cl3A C45A H45A 105.6
Cl3B C45B Cl5B 110.8(13)
Cl3B C45B Cl4B 113.1(13)
Cl5B C45B Cl4B 107.2(12)
Cl3B C45B H45 122
Cl5B C45B H45 91.8
Cl4B C45B H45 109.2
Cl3B C45B H45B 108.5
Cl5B C45B H45B 108.5
Cl4B C45B H45B 108.5
H45 C45B H45B 17.9
Cl6 C46 Cl7 109.7(5)
Cl6 C46 Cl8 110.8(5)
Cl7 C46 Cl8 109.4(5)
Cl6 C46 H46 108.9
Cl7 C46 H46 108.9
Cl8 C46 H46 108.9
Cl11 C47 Cl9 110.5(5)
Cl11 C47 Cl10 110.3(4)
Cl9 C47 Cl10 110.7(4)
Cl11 C47 H47 108.4
Cl9 C47 H47 108.4
Cl10 C47 H47 108.4
Cl12 C48 Cl13 109.6(5)
Cl12 C48 Cl14 110.7(4)
Cl13 C48 Cl14 111.3(5)
Cl12 C48 H48 108.4
Cl13 C48 H48 108.4
Cl14 C48 H48 108.4
Cl17 C49 Cl16 111.2(5)
Cl17 C49 Cl15 110.5(4)
Cl16 C49 Cl15 109.7(4)
Cl17 C49 H49 108.5
Cl16 C49 H49 108.5
Cl15 C49 H49 108.5
Cl20 C50 Cl19 101.9(9)
Cl20 C50 Cl18 124.2(12)
Cl19 C50 Cl18 110.0(10)
Cl20 C50 H50 106.5
Cl19 C50 H50 106.5
Cl18 C50 H50 106.5
Cl3D C50A Cl2D 112.4(10)
Cl3D C50A Cl1D 103.5(10)
Cl2D C50A Cl1D 121.8(13)
Cl3D C50A H50A 106
Cl2D C50A H50A 106
Cl1D C50A H50A 106
Cl21 C51 Cl22 109.8(5)
Cl21 C51 Cl23 110.7(5)
Cl22 C51 Cl23 112.1(5)
Cl21 C51 H51 108
Cl22 C51 H51 108
Cl23 C51 H51 108
Cl3E C51A Cl2E 111.3(17)
Cl3E C51A Cl1E 108.6(17)
Cl2E C51A Cl1E 110.6(17)
Cl3E C51A H51A 108.7
Cl2E C51A H51A 108.8
Cl1E C51A H51A 108.7
Cl26 C52 Cl25 101.6(8)
Cl26 C52 Cl24 119.3(9)
Cl25 C52 Cl24 119.7(9)
Cl26 C52 H52 104.9
Cl25 C52 H52 104.9
Cl24 C52 H52 104.9
Cl2C C52A Cl3C 110.7(12)
Cl2C C52A Cl1C 103.7(11)
Cl3C C52A Cl1C 106.5(11)
Cl2C C52A H52A 111.8
Cl3C C52A H52A 111.8
Cl1C C52A H52A 111.8

loop_
_geom_bond_atom_site_label_1
_geom_bond_atom_site_label_2
_geom_bond_distance
C1 N1 1.367(8)
C1 C38 1.417(9)
C1 C2 1.436(9)
C2 C3 1.359(9)
C2 H2 0.95
C3 C4 1.423(9)
C3 H3 0.95
C4 N1 1.371(8)
C4 C5 1.411(9)
C5 C12 1.409(9)
C5 C6 1.488(9)
C6 C7 1.383(10)
C6 C11 1.402(10)
C7 C8 1.398(10)
C7 H7 0.95
C8 C9 1.373(13)
C8 H8 0.95
C9 C10 1.376(13)
C9 H9 0.95
C10 C11 1.386(11)
C10 H10 0.95
C11 H11 0.95
C12 N2 1.368(8)
C12 C13 1.432(9)
C13 C14 1.346(10)
C13 H13 0.95
C14 C15 1.430(9)
C14 H14 0.95
C15 N2 1.369(8)
C15 C16 1.406(10)
C16 C23 1.411(10)
C16 C17 1.492(9)
C17 C18 1.394(11)
C17 C22 1.397(10)
C18 C19 1.386(11)
C18 H18 0.95
C19 C20 1.387(13)
C19 H19 0.95
C20 C21 1.384(13)
C20 H20 0.95
C21 C22 1.382(11)
C21 H21 0.95
C22 H22 0.95
C23 N3 1.375(8)
C23 C24 1.420(10)
C24 C25 1.359(10)
C24 H24 0.95
C25 C26 1.434(10)
C25 H25 0.95
C26 N3 1.375(8)
C26 C27 1.401(9)
C27 C34 1.394(10)
C27 C28 1.489(10)
C28 C29 1.396(9)
C28 C33 1.400(10)
C29 C30 1.382(10)
C29 H29 0.95
C30 C31 1.383(10)
C30 H30 0.95
C31 C32 1.393(10)
C31 H31 0.95
C32 C33 1.373(10)
C32 H32 0.95
C33 H33 0.95
C34 N4 1.374(8)
C34 C35 1.431(10)
C35 C36 1.359(10)
C35 H35 0.95
C36 C37 1.421(10)
C36 H36 0.95
C37 N4 1.364(9)
C37 C38 1.411(9)
C38 C39 1.470(9)
C39 C44 1.384(10)
C39 C40 1.419(10)
C40 C41 1.378(10)
C40 H40 0.95
C41 C42 1.377(12)
C41 H41 0.95
C42 C43 1.375(11)
C42 H42 0.95
C43 C44 1.396(10)
C43 H43 0.95
C44 H44 0.95
N1 H1 0.88
N2 H2A 0.88
N3 H3A 0.88
N4 H4 0.88
C45 Cl3 1.756(10)
C45 Cl4 1.761(9)
C45 Cl5 1.773(10)
C45 H45 1
C45A Cl5A 1.72(2)
C45A Cl4A 1.74(2)
C45A Cl3A 1.74(2)
C45A H45A 1
C45B Cl3B 1.741(19)
C45B Cl5B 1.747(19)
C45B Cl4B 1.754(19)
C45B H45 0.9755
C45B H45B 1
C46 Cl6 1.751(9)
C46 Cl7 1.758(10)
C46 Cl8 1.767(9)
C46 H46 1
C47 Cl11 1.742(9)
C47 Cl9 1.748(8)
C47 Cl10 1.756(8)
C47 H47 1
C48 Cl12 1.752(8)
C48 Cl13 1.755(9)
C48 Cl14 1.756(8)
C48 H48 1
C49 Cl17 1.737(8)
C49 Cl16 1.759(8)
C49 Cl15 1.772(8)
C49 H49 1
C50 Cl20 1.752(15)
C50 Cl19 1.790(16)
C50 Cl18 1.811(15)
C50 H50 1
C50A Cl3D 1.774(16)
C50A Cl2D 1.813(16)
C50A Cl1D 1.820(16)
C50A H50A 1
C51 Cl21 1.722(9)
C51 Cl22 1.768(9)
C51 Cl23 1.784(9)
C51 H51 1
C51A Cl3E 1.73(2)
C51A Cl2E 1.74(2)
C51A Cl1E 1.74(2)
C51A H51A 1
C52 Cl26 1.812(15)
C52 Cl25 1.847(14)
C52 Cl24 1.896(14)
C52 H52 1
C52A Cl2C 1.738(18)
C52A Cl3C 1.754(18)
C52A Cl1C 1.779(18)
C52A H52A 1

loop_
_geom_hbond_atom_site_label_D
_geom_hbond_atom_site_label_H
_geom_hbond_atom_site_label_A
_geom_hbond_distance_DH
_geom_hbond_distance_HA
_geom_hbond_distance_DA
_geom_hbond_angle_DHA
N1 H1 Cl1 0.88 2.30 3.110(5) 152.1
N3 H3A Cl1 0.88 2.38 3.183(6) 151.6
N2 H2A Cl2 0.88 2.38 3.167(5) 148.3
N4 H4 Cl2 0.88 2.40 3.198(6) 151.9
C45 H45 Cl2 1.00 2.64 3.382(10) 131.5
C46 H46 Cl1 1.00 2.50 3.474(9) 165.8
C48 H48 Cl1 1.00 2.39 3.362(8) 163.5
C49 H49 Cl1 1.00 2.63 3.492(8) 145.0
C50 H50 Cl2 1.00 2.65 3.47(2) 140.0
C51 H51 Cl2 1.00 2.52 3.467(10) 158.3
C52 H52 Cl2 1.00 2.70 3.57(2) 146.3

loop_
_geom_torsion_atom_site_label_1
_geom_torsion_atom_site_label_2
_geom_torsion_atom_site_label_3
_geom_torsion_atom_site_label_4
_geom_torsion
N1 C1 C2 C3 0.0(8)
C38 C1 C2 C3 -179.3(6)
C1 C2 C3 C4 -0.6(8)
C2 C3 C4 N1 0.9(8)
C2 C3 C4 C5 -179.2(6)
N1 C4 C5 C12 19.8(10)
C3 C4 C5 C12 -160.1(7)
N1 C4 C5 C6 -161.8(6)
C3 C4 C5 C6 18.3(10)
C12 C5 C6 C7 -139.4(6)
C4 C5 C6 C7 42.1(9)
C12 C5 C6 C11 42.4(9)
C4 C5 C6 C11 -136.1(7)
C11 C6 C7 C8 2.3(10)
C5 C6 C7 C8 -175.9(6)
C6 C7 C8 C9 -1.0(11)
C7 C8 C9 C10 -0.7(11)
C8 C9 C10 C11 1.1(12)
C9 C10 C11 C6 0.3(11)
C7 C6 C11 C10 -2.0(10)
C5 C6 C11 C10 176.3(6)
C4 C5 C12 N2 22.8(10)
C6 C5 C12 N2 -155.6(6)
C4 C5 C12 C13 -161.1(7)
C6 C5 C12 C13 20.5(10)
N2 C12 C13 C14 0.9(8)
C5 C12 C13 C14 -175.7(7)
C12 C13 C14 C15 -0.3(8)
C13 C14 C15 N2 -0.4(8)
C13 C14 C15 C16 177.7(7)
N2 C15 C16 C23 -22.0(11)
C14 C15 C16 C23 160.3(7)
N2 C15 C16 C17 157.3(6)
C14 C15 C16 C17 -20.4(11)
C15 C16 C17 C18 -52.3(10)
C23 C16 C17 C18 127.0(8)
C15 C16 C17 C22 130.8(8)
C23 C16 C17 C22 -49.9(10)
C22 C17 C18 C19 -0.1(12)
C16 C17 C18 C19 -177.0(7)
C17 C18 C19 C20 -0.2(12)
C18 C19 C20 C21 -0.2(13)
C19 C20 C21 C22 0.7(14)
C20 C21 C22 C17 -1.0(14)
C18 C17 C22 C21 0.6(12)
C16 C17 C22 C21 177.6(8)
C15 C16 C23 N3 -18.9(11)
C17 C16 C23 N3 161.8(6)
C15 C16 C23 C24 162.1(7)
C17 C16 C23 C24 -17.2(11)
N3 C23 C24 C25 -0.6(8)
C16 C23 C24 C25 178.5(7)
C23 C24 C25 C26 -0.1(8)
C24 C25 C26 N3 0.8(8)
C24 C25 C26 C27 -177.7(7)
N3 C26 C27 C34 22.8(11)
C25 C26 C27 C34 -158.9(7)
N3 C26 C27 C28 -156.7(6)
C25 C26 C27 C28 21.5(10)
C34 C27 C28 C29 -135.1(7)
C26 C27 C28 C29 44.4(9)
C34 C27 C28 C33 45.1(10)
C26 C27 C28 C33 -135.4(7)
C33 C28 C29 C30 1.6(11)
C27 C28 C29 C30 -178.2(7)
C28 C29 C30 C31 -1.4(12)
C29 C30 C31 C32 0.2(12)
C30 C31 C32 C33 0.8(12)
C31 C32 C33 C28 -0.6(12)
C29 C28 C33 C32 -0.6(11)
C27 C28 C33 C32 179.2(7)
C26 C27 C34 N4 19.2(11)
C28 C27 C34 N4 -161.3(6)
C26 C27 C34 C35 -160.7(7)
C28 C27 C34 C35 18.8(10)
N4 C34 C35 C36 1.4(8)
C27 C34 C35 C36 -178.7(7)
C34 C35 C36 C37 -0.7(8)
C35 C36 C37 N4 -0.3(8)
C35 C36 C37 C38 178.7(7)
N4 C37 C38 C1 -23.6(11)
C36 C37 C38 C1 157.6(7)
N4 C37 C38 C39 157.4(6)
C36 C37 C38 C39 -21.4(10)
N1 C1 C38 C37 -18.9(11)
C2 C1 C38 C37 160.3(7)
N1 C1 C38 C39 160.1(6)
C2 C1 C38 C39 -20.7(10)
C37 C38 C39 C44 134.7(7)
C1 C38 C39 C44 -44.4(9)
C37 C38 C39 C40 -43.7(9)
C1 C38 C39 C40 137.2(7)
C44 C39 C40 C41 -1.1(11)
C38 C39 C40 C41 177.4(7)
C39 C40 C41 C42 -0.3(11)
C40 C41 C42 C43 1.4(11)
C41 C42 C43 C44 -1.1(11)
C40 C39 C44 C43 1.5(10)
C38 C39 C44 C43 -177.0(6)
C42 C43 C44 C39 -0.4(11)
C38 C1 N1 C4 179.9(6)
C2 C1 N1 C4 0.6(7)
C5 C4 N1 C1 179.1(6)
C3 C4 N1 C1 -1.0(7)
C5 C12 N2 C15 175.5(6)
C13 C12 N2 C15 -1.2(7)
C16 C15 N2 C12 -177.1(6)
C14 C15 N2 C12 1.0(7)
C16 C23 N3 C26 -178.0(6)
C24 C23 N3 C26 1.2(7)
C27 C26 N3 C23 177.3(6)
C25 C26 N3 C23 -1.3(7)
C38 C37 N4 C34 -177.8(6)
C36 C37 N4 C34 1.2(7)
C27 C34 N4 C37 178.5(6)
C35 C34 N4 C37 -1.6(7)
